data_7201493
loop_
_publ_author_name
'Fu, Xiao-Fei'
'Yue, Yan-Feng'
'Guo, Rui'
'Li, Le-Le'
'Sun, Wei'
'Fang, Chen-Jie'
'Xu, Chun-Hu'
'Yan, Chun-Hua'

_publ_section_title
;
 An enhanced fluorescence in a tunable face-to-face \p&#x22EF;\p
 stacking assembly directed by the H-bonding
;
_journal_issue 11
_journal_name_full CrystEngComm
_journal_page_first 2268
_journal_paper_doi 10.1039/b910263a
_journal_volume 11
_journal_year 2009
_space_group_IT_number 1
_symmetry_cell_setting triclinic
_symmetry_Int_Tables_number 1
_symmetry_space_group_name_Hall 'P 1'
_symmetry_space_group_name_H-M 'P 1'
_audit_creation_date 2008-03-16
_audit_creation_method 'Materials Studio'
_cell_angle_alpha 89.9981
_cell_angle_beta 90.0017
_cell_angle_gamma 90.0142
_cell_length_a 9.6719
_cell_length_b 24.1597
_cell_length_c 24.3574
_cell_volume 5691.598
_cod_data_source_file ZIF-2.cif
_cod_data_source_block ZIF-2
_cod_original_sg_symbol_H-M P1
_cod_database_code 7201493

loop_
_symmetry_equiv_pos_as_xyz
x,y,z

loop_
_atom_site_label
_atom_site_type_symbol
_atom_site_fract_x
_atom_site_fract_y
_atom_site_fract_z
_atom_site_U_iso_or_equiv
_atom_site_adp_type
_atom_site_occupancy
Zn1 Zn 0.99442 0.17553 0.50815 0.00000 Uiso 1.00
Zn2 Zn 0.95997 0.00572 0.32369 0.00000 Uiso 1.00
N3 N 0.14399 0.22233 0.47426 0.00000 Uiso 1.00
N4 N 0.82768 0.22133 0.53086 0.00000 Uiso 1.00
C5 C 0.98909 0.09558 0.41009 0.00000 Uiso 1.00
H6 H 0.09685 0.10199 0.40071 0.00000 Uiso 1.00
C7 C 0.71672 0.02410 0.24592 0.00000 Uiso 1.00
H8 H 0.66102 0.04922 0.27505 0.00000 Uiso 1.00
C9 C 0.14328 0.24681 0.42305 0.00000 Uiso 1.00
H10 H 0.06411 0.23758 0.39340 0.00000 Uiso 1.00
N11 N 0.84792 0.00675 0.25337 0.00000 Uiso 1.00
C12 C 0.87930 0.97600 0.20717 0.00000 Uiso 1.00
H13 H 0.97889 0.95677 0.20205 0.00000 Uiso 1.00
C14 C 0.25652 0.24279 0.49988 0.00000 Uiso 1.00
H15 H 0.28675 0.23124 0.54090 0.00000 Uiso 1.00
N16 N 0.16249 0.00647 0.30204 0.00000 Uiso 1.00
C17 C 0.76568 0.97587 0.17328 0.00000 Uiso 1.00
H18 H 0.74996 0.95594 0.13423 0.00000 Uiso 1.00
C19 C 0.04340 0.08223 0.58797 0.00000 Uiso 1.00
H20 H 0.01336 0.05208 0.55758 0.00000 Uiso 1.00
C21 C 0.75618 0.21871 0.57981 0.00000 Uiso 1.00
H22 H 0.79143 0.19292 0.61306 0.00000 Uiso 1.00
N23 N 0.92207 0.12097 0.45162 0.00000 Uiso 1.00
C24 C 0.78785 0.10166 0.44931 0.00000 Uiso 1.00
H25 H 0.71058 0.11581 0.47785 0.00000 Uiso 1.00
C26 C 0.10716 0.11913 0.66513 0.00000 Uiso 1.00
H27 H 0.13617 0.12114 0.70776 0.00000 Uiso 1.00
N28 N 0.90577 0.06130 0.38141 0.00000 Uiso 1.00
C29 C 0.77783 0.06501 0.40634 0.00000 Uiso 1.00
H30 H 0.69059 0.04133 0.39215 0.00000 Uiso 1.00
C31 C 0.09660 0.16044 0.62648 0.00000 Uiso 1.00
H32 H 0.11366 0.20431 0.63031 0.00000 Uiso 1.00
N33 N 0.05616 0.13681 0.57742 0.00000 Uiso 1.00
N34 N 0.07338 0.06954 0.64053 0.00000 Uiso 1.00
Zn35 Zn 0.50568 0.82446 0.00815 0.00000 Uiso 1.00
Zn36 Zn 0.54004 0.99429 0.82371 0.00000 Uiso 1.00
N37 N 0.35612 0.77764 0.97426 0.00000 Uiso 1.00
N38 N 0.67241 0.77865 0.03087 0.00000 Uiso 1.00
C39 C 0.51098 0.90442 0.91010 0.00000 Uiso 1.00
H40 H 0.40322 0.89800 0.90073 0.00000 Uiso 1.00
C41 C 0.78328 0.97590 0.74595 0.00000 Uiso 1.00
H42 H 0.83898 0.95076 0.77507 0.00000 Uiso 1.00
C43 C 0.35692 0.75308 0.92308 0.00000 Uiso 1.00
H44 H 0.43610 0.76229 0.89343 0.00000 Uiso 1.00
N45 N 0.65208 0.99325 0.75339 0.00000 Uiso 1.00
C46 C 0.62070 0.02400 0.70720 0.00000 Uiso 1.00
H47 H 0.52110 0.04323 0.70208 0.00000 Uiso 1.00
C48 C 0.24357 0.75721 0.99989 0.00000 Uiso 1.00
H49 H 0.21325 0.76883 0.04088 0.00000 Uiso 1.00
N50 N 0.33752 0.99353 0.80206 0.00000 Uiso 1.00
C51 C 0.73432 0.02414 0.67331 0.00000 Uiso 1.00
H52 H 0.75004 0.04408 0.63426 0.00000 Uiso 1.00
C53 C 0.45663 0.91777 0.08796 0.00000 Uiso 1.00
H54 H 0.48665 0.94792 0.05757 0.00000 Uiso 1.00
C55 C 0.74392 0.78128 0.07981 0.00000 Uiso 1.00
H56 H 0.70868 0.80707 0.11307 0.00000 Uiso 1.00
N57 N 0.57803 0.87904 0.95163 0.00000 Uiso 1.00
C58 C 0.71223 0.89837 0.94931 0.00000 Uiso 1.00
H59 H 0.78952 0.88424 0.97786 0.00000 Uiso 1.00
C60 C 0.39287 0.88086 0.16513 0.00000 Uiso 1.00
H61 H 0.36385 0.87886 0.20776 0.00000 Uiso 1.00
N62 N 0.59427 0.93871 0.88142 0.00000 Uiso 1.00
C63 C 0.72221 0.93501 0.90635 0.00000 Uiso 1.00
H64 H 0.80945 0.95869 0.89214 0.00000 Uiso 1.00
C65 C 0.40346 0.83955 0.12648 0.00000 Uiso 1.00
H66 H 0.38642 0.79568 0.13032 0.00000 Uiso 1.00
N67 N 0.44390 0.86318 0.07742 0.00000 Uiso 1.00
N68 N 0.42663 0.93045 0.14052 0.00000 Uiso 1.00
Zn69 Zn 0.00566 0.67550 0.99119 0.00000 Uiso 1.00
Zn70 Zn 0.04015 0.50647 0.17626 0.00000 Uiso 1.00
N71 N 0.85615 0.72241 0.02491 0.00000 Uiso 1.00
N72 N 0.17247 0.72130 0.96836 0.00000 Uiso 1.00
C73 C 0.01112 0.59594 0.08949 0.00000 Uiso 1.00
H74 H 0.90335 0.60236 0.09884 0.00000 Uiso 1.00
C75 C 0.28370 0.52490 0.25401 0.00000 Uiso 1.00
H76 H 0.33949 0.54999 0.22487 0.00000 Uiso 1.00
C77 C 0.85667 0.74679 0.07617 0.00000 Uiso 1.00
H78 H 0.93577 0.73752 0.10583 0.00000 Uiso 1.00
N79 N 0.15246 0.50757 0.24657 0.00000 Uiso 1.00
C80 C 0.12097 0.47690 0.29281 0.00000 Uiso 1.00
H81 H 0.02137 0.45766 0.29793 0.00000 Uiso 1.00
C82 C 0.74370 0.74289 0.99926 0.00000 Uiso 1.00
H83 H 0.71362 0.73143 0.95819 0.00000 Uiso 1.00
N84 N 0.83781 0.50731 0.19799 0.00000 Uiso 1.00
C85 C 0.23457 0.47676 0.32670 0.00000 Uiso 1.00
H86 H 0.25024 0.45686 0.36577 0.00000 Uiso 1.00
C87 C 0.95654 0.58189 0.91175 0.00000 Uiso 1.00
H88 H 0.98643 0.55188 0.94228 0.00000 Uiso 1.00
C89 C 0.24426 0.71852 0.91949 0.00000 Uiso 1.00
H90 H 0.20921 0.69263 0.88629 0.00000 Uiso 1.00
N91 N 0.07815 0.62121 0.04789 0.00000 Uiso 1.00
C92 C 0.21240 0.60197 0.05027 0.00000 Uiso 1.00
H93 H 0.28970 0.61604 0.02169 0.00000 Uiso 1.00
C94 C 0.89304 0.61845 0.83439 0.00000 Uiso 1.00
H95 H 0.86403 0.62027 0.79175 0.00000 Uiso 1.00
N96 N 0.09445 0.56179 0.11830 0.00000 Uiso 1.00
C97 C 0.22241 0.56548 0.09337 0.00000 Uiso 1.00
H98 H 0.30962 0.54184 0.10764 0.00000 Uiso 1.00
C99 C 0.90381 0.65994 0.87284 0.00000 Uiso 1.00
H100 H 0.88702 0.70380 0.86880 0.00000 Uiso 1.00
N101 N 0.94409 0.63653 0.92203 0.00000 Uiso 1.00
N102 N 0.92654 0.56896 0.85924 0.00000 Uiso 1.00
Zn103 Zn 0.49443 0.32448 0.49117 0.00000 Uiso 1.00
Zn104 Zn 0.45987 0.49347 0.67625 0.00000 Uiso 1.00
N105 N 0.64397 0.27759 0.52491 0.00000 Uiso 1.00
N106 N 0.32770 0.27864 0.46831 0.00000 Uiso 1.00
C107 C 0.48885 0.40399 0.58952 0.00000 Uiso 1.00
H108 H 0.59661 0.39756 0.59888 0.00000 Uiso 1.00
C109 C 0.21632 0.47510 0.75400 0.00000 Uiso 1.00
H110 H 0.16051 0.45001 0.72487 0.00000 Uiso 1.00
C111 C 0.64346 0.25321 0.57618 0.00000 Uiso 1.00
H112 H 0.56439 0.26249 0.60585 0.00000 Uiso 1.00
N113 N 0.34757 0.49241 0.74655 0.00000 Uiso 1.00
C114 C 0.37909 0.52310 0.79277 0.00000 Uiso 1.00
H115 H 0.47870 0.54233 0.79787 0.00000 Uiso 1.00
C116 C 0.75639 0.25710 0.49925 0.00000 Uiso 1.00
H117 H 0.78649 0.26855 0.45819 0.00000 Uiso 1.00
N118 N 0.66218 0.49268 0.69799 0.00000 Uiso 1.00
C119 C 0.26551 0.52325 0.82668 0.00000 Uiso 1.00
H120 H 0.24987 0.54315 0.86575 0.00000 Uiso 1.00
C121 C 0.54348 0.41812 0.41175 0.00000 Uiso 1.00
H122 H 0.51347 0.44811 0.44228 0.00000 Uiso 1.00
C123 C 0.25598 0.28136 0.41942 0.00000 Uiso 1.00
H124 H 0.29110 0.30719 0.38619 0.00000 Uiso 1.00
N125 N 0.42187 0.37874 0.54790 0.00000 Uiso 1.00
C126 C 0.28763 0.39800 0.55025 0.00000 Uiso 1.00
H127 H 0.21037 0.38396 0.52164 0.00000 Uiso 1.00
C128 C 0.60721 0.38160 0.33442 0.00000 Uiso 1.00
H129 H 0.63633 0.37979 0.29179 0.00000 Uiso 1.00
N130 N 0.40550 0.43813 0.61832 0.00000 Uiso 1.00
C131 C 0.27759 0.43448 0.59335 0.00000 Uiso 1.00
H132 H 0.19038 0.45813 0.60762 0.00000 Uiso 1.00
C133 C 0.59643 0.34010 0.37285 0.00000 Uiso 1.00
H134 H 0.61330 0.29625 0.36880 0.00000 Uiso 1.00
N135 N 0.55601 0.36348 0.42203 0.00000 Uiso 1.00
N136 N 0.57356 0.43108 0.35926 0.00000 Uiso 1.00
Zn137 Zn 0.00558 0.82447 0.49185 0.00000 Uiso 1.00
Zn138 Zn 0.04004 0.99429 0.67630 0.00000 Uiso 1.00
N139 N 0.85601 0.77767 0.52574 0.00000 Uiso 1.00
N140 N 0.17230 0.77865 0.46913 0.00000 Uiso 1.00
C141 C 0.01091 0.90442 0.58991 0.00000 Uiso 1.00
H142 H 0.90315 0.89800 0.59929 0.00000 Uiso 1.00
C143 C 0.28328 0.97590 0.75408 0.00000 Uiso 1.00
H144 H 0.33898 0.95078 0.72495 0.00000 Uiso 1.00
C145 C 0.85672 0.75319 0.57695 0.00000 Uiso 1.00
H146 H 0.93589 0.76242 0.60660 0.00000 Uiso 1.00
N147 N 0.15208 0.99325 0.74663 0.00000 Uiso 1.00
C148 C 0.12070 0.02400 0.79283 0.00000 Uiso 1.00
H149 H 0.02111 0.04323 0.79795 0.00000 Uiso 1.00
C150 C 0.74348 0.75721 0.50012 0.00000 Uiso 1.00
H151 H 0.71325 0.76876 0.45910 0.00000 Uiso 1.00
N152 N 0.83752 0.99353 0.69796 0.00000 Uiso 1.00
C153 C 0.23432 0.02413 0.82672 0.00000 Uiso 1.00
H154 H 0.25004 0.04406 0.86577 0.00000 Uiso 1.00
C155 C 0.95659 0.91778 0.41203 0.00000 Uiso 1.00
H156 H 0.98663 0.94793 0.44241 0.00000 Uiso 1.00
C157 C 0.24380 0.78128 0.42019 0.00000 Uiso 1.00
H158 H 0.20856 0.80707 0.38694 0.00000 Uiso 1.00
N159 N 0.07793 0.87903 0.54838 0.00000 Uiso 1.00
C160 C 0.21215 0.89834 0.55069 0.00000 Uiso 1.00
H161 H 0.28943 0.88419 0.52215 0.00000 Uiso 1.00
C162 C 0.89284 0.88087 0.33487 0.00000 Uiso 1.00
H163 H 0.86383 0.87887 0.29224 0.00000 Uiso 1.00
N164 N 0.09423 0.93870 0.61859 0.00000 Uiso 1.00
C165 C 0.22217 0.93499 0.59366 0.00000 Uiso 1.00
H166 H 0.30941 0.95867 0.60785 0.00000 Uiso 1.00
C167 C 0.90340 0.83957 0.37352 0.00000 Uiso 1.00
H168 H 0.88635 0.79570 0.36969 0.00000 Uiso 1.00
N169 N 0.94384 0.86320 0.42258 0.00000 Uiso 1.00
N170 N 0.92661 0.93047 0.35947 0.00000 Uiso 1.00
Zn171 Zn 0.49431 0.17554 0.99186 0.00000 Uiso 1.00
Zn172 Zn 0.45997 0.00570 0.17630 0.00000 Uiso 1.00
N173 N 0.64390 0.22234 0.02575 0.00000 Uiso 1.00
N174 N 0.32760 0.22135 0.96913 0.00000 Uiso 1.00
C175 C 0.48901 0.09558 0.08990 0.00000 Uiso 1.00
H176 H 0.59677 0.10200 0.09928 0.00000 Uiso 1.00
C177 C 0.21672 0.02410 0.25406 0.00000 Uiso 1.00
H178 H 0.16104 0.04924 0.22494 0.00000 Uiso 1.00
C179 C 0.64309 0.24690 0.07692 0.00000 Uiso 1.00
H180 H 0.56391 0.23770 0.10657 0.00000 Uiso 1.00
N181 N 0.34791 0.00674 0.24661 0.00000 Uiso 1.00
C182 C 0.37928 0.97598 0.29280 0.00000 Uiso 1.00
H183 H 0.47888 0.95674 0.29792 0.00000 Uiso 1.00
C184 C 0.75644 0.24278 0.00011 0.00000 Uiso 1.00
H185 H 0.78675 0.23116 0.95912 0.00000 Uiso 1.00
N186 N 0.66248 0.00647 0.19794 0.00000 Uiso 1.00
C187 C 0.26567 0.97585 0.32669 0.00000 Uiso 1.00
H188 H 0.24995 0.95591 0.36574 0.00000 Uiso 1.00
C189 C 0.54336 0.08223 0.91205 0.00000 Uiso 1.00
H190 H 0.51334 0.05208 0.94244 0.00000 Uiso 1.00
C191 C 0.25607 0.21872 0.92019 0.00000 Uiso 1.00
H192 H 0.29131 0.19294 0.88694 0.00000 Uiso 1.00
N193 N 0.42195 0.12096 0.04838 0.00000 Uiso 1.00
C194 C 0.28775 0.10162 0.05069 0.00000 Uiso 1.00
H195 H 0.21046 0.11575 0.02215 0.00000 Uiso 1.00
C196 C 0.60713 0.11914 0.83488 0.00000 Uiso 1.00
H197 H 0.63617 0.12114 0.79225 0.00000 Uiso 1.00
N198 N 0.40574 0.06128 0.11858 0.00000 Uiso 1.00
C199 C 0.27780 0.06496 0.09365 0.00000 Uiso 1.00
H200 H 0.19059 0.04126 0.10784 0.00000 Uiso 1.00
C201 C 0.59651 0.16045 0.87353 0.00000 Uiso 1.00
H202 H 0.61354 0.20432 0.86969 0.00000 Uiso 1.00
N203 N 0.55607 0.13681 0.92259 0.00000 Uiso 1.00
N204 N 0.57337 0.06955 0.85948 0.00000 Uiso 1.00
Zn205 Zn 0.99434 0.32450 0.00882 0.00000 Uiso 1.00
Zn206 Zn 0.95987 0.49352 0.82375 0.00000 Uiso 1.00
N207 N 0.14385 0.27758 0.97511 0.00000 Uiso 1.00
N208 N 0.82752 0.27870 0.03164 0.00000 Uiso 1.00
C209 C 0.98887 0.40406 0.91051 0.00000 Uiso 1.00
H210 H 0.09664 0.39764 0.90116 0.00000 Uiso 1.00
C211 C 0.71632 0.47510 0.74600 0.00000 Uiso 1.00
H212 H 0.66052 0.45001 0.77514 0.00000 Uiso 1.00
C213 C 0.14332 0.25321 0.92385 0.00000 Uiso 1.00
H214 H 0.06418 0.26248 0.89420 0.00000 Uiso 1.00
N215 N 0.84756 0.49242 0.75344 0.00000 Uiso 1.00
C216 C 0.87905 0.52310 0.70721 0.00000 Uiso 1.00
H217 H 0.97866 0.54233 0.70208 0.00000 Uiso 1.00
C218 C 0.25632 0.25711 0.00075 0.00000 Uiso 1.00
H219 H 0.28641 0.26857 0.04182 0.00000 Uiso 1.00
N220 N 0.16220 0.49269 0.80202 0.00000 Uiso 1.00
C221 C 0.76546 0.52325 0.67331 0.00000 Uiso 1.00
H222 H 0.74981 0.54314 0.63424 0.00000 Uiso 1.00
C223 C 0.04347 0.41811 0.08826 0.00000 Uiso 1.00
H224 H 0.01358 0.44813 0.05774 0.00000 Uiso 1.00
C225 C 0.75573 0.28148 0.08051 0.00000 Uiso 1.00
H226 H 0.79077 0.30737 0.11371 0.00000 Uiso 1.00
N227 N 0.92186 0.37879 0.95212 0.00000 Uiso 1.00
C228 C 0.78762 0.39804 0.94975 0.00000 Uiso 1.00
H229 H 0.71034 0.38398 0.97834 0.00000 Uiso 1.00
C230 C 0.10696 0.38153 0.16561 0.00000 Uiso 1.00
H231 H 0.13596 0.37969 0.20825 0.00000 Uiso 1.00
N232 N 0.90553 0.43820 0.88171 0.00000 Uiso 1.00
C233 C 0.77759 0.43452 0.90665 0.00000 Uiso 1.00
H234 H 0.69037 0.45816 0.89237 0.00000 Uiso 1.00
C235 C 0.09619 0.34004 0.12715 0.00000 Uiso 1.00
H236 H 0.11297 0.29619 0.13119 0.00000 Uiso 1.00
N237 N 0.05591 0.36347 0.07797 0.00000 Uiso 1.00
N238 N 0.07347 0.43103 0.14077 0.00000 Uiso 1.00
Zn239 Zn 0.50557 0.67552 0.50884 0.00000 Uiso 1.00
Zn240 Zn 0.54015 0.50651 0.32375 0.00000 Uiso 1.00
N241 N 0.35604 0.72241 0.47509 0.00000 Uiso 1.00
N242 N 0.67230 0.72136 0.53169 0.00000 Uiso 1.00
C243 C 0.51115 0.59601 0.41048 0.00000 Uiso 1.00
H244 H 0.40339 0.60244 0.40111 0.00000 Uiso 1.00
C245 C 0.78369 0.52491 0.24600 0.00000 Uiso 1.00
H246 H 0.83950 0.55000 0.27513 0.00000 Uiso 1.00
C247 C 0.35654 0.74678 0.42383 0.00000 Uiso 1.00
H248 H 0.43563 0.73751 0.39416 0.00000 Uiso 1.00
N249 N 0.65245 0.50759 0.25345 0.00000 Uiso 1.00
C250 C 0.62093 0.47690 0.20723 0.00000 Uiso 1.00
H251 H 0.52133 0.45766 0.20213 0.00000 Uiso 1.00
C252 C 0.24359 0.74289 0.50075 0.00000 Uiso 1.00
H253 H 0.21352 0.73143 0.54181 0.00000 Uiso 1.00
N254 N 0.33784 0.50732 0.30202 0.00000 Uiso 1.00
C255 C 0.73452 0.47675 0.17332 0.00000 Uiso 1.00
H256 H 0.75016 0.45685 0.13425 0.00000 Uiso 1.00
C257 C 0.45654 0.58187 0.58824 0.00000 Uiso 1.00
H258 H 0.48655 0.55189 0.55770 0.00000 Uiso 1.00
C259 C 0.74402 0.71864 0.58058 0.00000 Uiso 1.00
H260 H 0.70890 0.69281 0.61381 0.00000 Uiso 1.00
N261 N 0.57813 0.62126 0.45210 0.00000 Uiso 1.00
C262 C 0.71237 0.60200 0.44975 0.00000 Uiso 1.00
H263 H 0.78963 0.61604 0.47836 0.00000 Uiso 1.00
C264 C 0.39278 0.61836 0.66558 0.00000 Uiso 1.00
H265 H 0.36366 0.62015 0.70821 0.00000 Uiso 1.00
N266 N 0.59450 0.56186 0.38168 0.00000 Uiso 1.00
C267 C 0.72242 0.56552 0.40665 0.00000 Uiso 1.00
H268 H 0.80962 0.54187 0.39238 0.00000 Uiso 1.00
C269 C 0.40356 0.65988 0.62716 0.00000 Uiso 1.00
H270 H 0.38669 0.70373 0.63122 0.00000 Uiso 1.00
N271 N 0.44400 0.63651 0.57798 0.00000 Uiso 1.00
N272 N 0.42645 0.56889 0.64073 0.00000 Uiso 1.00
